data_1573448
loop_
_publ_author_name
'Szyma\'nski, Bartosz'
'Sahoo, Smruti Ranjan'
'Vakuliuk, Olena'
'Valiev, Rashid'
'Ramazanov, Ruslan'
'\/Laski, Piotr'
'Jarzembska, Katarzyna N.'
'Kami\'nski, Rados\/law'
'Teimouri, Mohammad B.'
'Baryshnikov, Glib'
'Gryko, Daniel T.'

_publ_section_title
;
 Shedding new light on quadrupolar 1,4-dihydropyrrolo[3,2-b]pyrroles:
 impact of electron-deficient scaffolds over emission
;
_journal_name_full 'Chemical Science'
_journal_paper_doi 10.1039/D4SC07275H
_journal_year 2025
_chemical_formula_moiety 'C46 H50 N6 O4'
_chemical_formula_sum 'C46 H50 N6 O4'
_chemical_formula_weight 750.92
_space_group_crystal_system monoclinic
_space_group_IT_number 14
_space_group_name_Hall '-P 2yn'
_space_group_name_H-M_alt 'P 1 21/n 1'
_atom_sites_solution_hydrogens geom
_audit_creation_date 2024-06-02
_audit_creation_method
;
Olex2 1.5
(compiled 2024.02.16 svn.r378c4104 for OlexSys, GUI svn.r6928)
;
_audit_update_record
;
2024-06-02 deposited with the CCDC.	2024-12-06 downloaded from the CCDC.
;
_cell_angle_alpha 90
_cell_angle_beta 102.848(2)
_cell_angle_gamma 90
_cell_formula_units_Z 4
_cell_length_a 12.6530(2)
_cell_length_b 17.7756(3)
_cell_length_c 18.8818(4)
_cell_measurement_reflns_used 6960
_cell_measurement_temperature 100
_cell_measurement_theta_max 74.9940
_cell_measurement_theta_min 3.4310
_cell_volume 4140.47(13)
_computing_molecular_graphics 'Olex2 1.5 (Dolomanov et al., 2009)'
_computing_publication_material 'Olex2 1.5 (Dolomanov et al., 2009)'
_computing_structure_refinement 'SHELXL 2018/3 (Sheldrick, 2015)'
_computing_structure_solution 'SHELXT 2014/5 (Sheldrick, 2014)'
_diffrn_ambient_temperature 100
_diffrn_measured_fraction_theta_full 1.000
_diffrn_measured_fraction_theta_max 0.992
_diffrn_measurement_device 'four-circle diffractometer'
_diffrn_measurement_device_type 'SuperNova, Single source at offset/far, Atlas'
_diffrn_measurement_method '\w scans'
_diffrn_radiation_type CuK\a
_diffrn_radiation_wavelength 1.54184
_diffrn_reflns_av_R_equivalents 0.0753
_diffrn_reflns_av_unetI/netI 0.0612
_diffrn_reflns_Laue_measured_fraction_full 1.000
_diffrn_reflns_Laue_measured_fraction_max 0.992
_diffrn_reflns_limit_h_max 12
_diffrn_reflns_limit_h_min -15
_diffrn_reflns_limit_k_max 22
_diffrn_reflns_limit_k_min -22
_diffrn_reflns_limit_l_max 23
_diffrn_reflns_limit_l_min -23
_diffrn_reflns_number 34642
_diffrn_reflns_point_group_measured_fraction_full 1.000
_diffrn_reflns_point_group_measured_fraction_max 0.992
_diffrn_reflns_theta_full 67.684
_diffrn_reflns_theta_max 76.403
_diffrn_reflns_theta_min 3.456
_exptl_absorpt_coefficient_mu 0.620
_exptl_absorpt_correction_T_max 1.00000
_exptl_absorpt_correction_T_min 0.70166
_exptl_absorpt_correction_type multi-scan
_exptl_absorpt_process_details
;
CrysAlisPro 1.171.39.43d (Rigaku Oxford Diffraction, 2018)
Empirical absorption correction using spherical harmonics,
 implemented in SCALE3 ABSPACK scaling algorithm.
;
_exptl_crystal_colour orange
_exptl_crystal_density_diffrn 1.205
_exptl_crystal_description block
_exptl_crystal_F_000 1600
_exptl_crystal_size_max 0.309
_exptl_crystal_size_mid 0.064
_exptl_crystal_size_min 0.049
_refine_diff_density_max 0.368
_refine_diff_density_min -0.271
_refine_diff_density_rms 0.053
_refine_ls_extinction_method none
_refine_ls_goodness_of_fit_ref 1.022
_refine_ls_hydrogen_treatment constr
_refine_ls_matrix_type full
_refine_ls_number_parameters 639
_refine_ls_number_reflns 8612
_refine_ls_number_restraints 78
_refine_ls_restrained_S_all 1.019
_refine_ls_R_factor_all 0.0846
_refine_ls_R_factor_gt 0.0548
_refine_ls_shift/su_max 0.000
_refine_ls_shift/su_mean 0.000
_refine_ls_structure_factor_coef Fsqd
_refine_ls_weighting_details 'w=1/[\s^2^(Fo^2^)+(0.0726P)^2^+1.0064P] where P=(Fo^2^+2Fc^2^)/3'
_refine_ls_weighting_scheme calc
_refine_ls_wR_factor_gt 0.1347
_refine_ls_wR_factor_ref 0.1591
_reflns_number_gt 6035
_reflns_number_total 8612
_reflns_threshold_expression 'I > 2\s(I)'
_cod_data_source_file d4sc07275h2.cif
_cod_data_source_block 7
_cod_database_code 1573448
_shelx_shelxl_version_number 2018/3
_shelx_space_group_comment
;
The symmetry employed for this shelxl refinement is uniquely defined
by the following loop, which should always be used as a source of
symmetry information in preference to the above space-group names.
They are only intended as comments.
;
_olex2_refinement_description
;
1. Fixed Uiso
 At 1.2 times of:
  All C(H) groups
 At 1.5 times of:
  All C(H,H,H) groups
2. Uiso/Uaniso restraints and constraints
Uanis(C5B) \\sim Ueq: with sigma of 0.01 and sigma for terminal atoms of 0.02
3. Rigid body (RIGU) restrains
 C5B, C5A, C6B, C6A, C7A, C7B, C11A, C11B, C12B, C12A, C13A, C13B
 with sigma for 1-2 distances of 0.002 and sigma for 1-3 distances of 0.002
4. Others
 Sof(N10B)=Sof(O9B)=Sof(N8B)=Sof(O20B)=Sof(C5B)=Sof(C6B)=Sof(H6B)=Sof(C7B)=
 Sof(C11B)=Sof(C12B)=Sof(H12B)=Sof(C13B)=Sof(H13B)=1-FVAR(1)
 Sof(N10A)=Sof(O9A)=Sof(N8A)=Sof(O20A)=Sof(C5A)=Sof(C6A)=Sof(H6A)=Sof(C7A)=
 Sof(C11A)=Sof(C12A)=Sof(H12A)=Sof(C13A)=Sof(H13A)=FVAR(1)
 Sof(C55B)=Sof(H55D)=Sof(H55E)=Sof(H55F)=Sof(C56B)=Sof(H56D)=Sof(H56E)=
 Sof(H56F)=Sof(C57B)=Sof(H57D)=Sof(H57E)=Sof(H57F)=1-FVAR(2)
 Sof(C55A)=Sof(H55A)=Sof(H55B)=Sof(H55C)=Sof(C56A)=Sof(H56A)=Sof(H56B)=
 Sof(H56C)=Sof(C57A)=Sof(H57A)=Sof(H57B)=Sof(H57C)=FVAR(2)
5.a Aromatic/amide H refined with riding coordinates:
 C6A(H6A), C12A(H12A), C13A(H13A), C6B(H6B), C12B(H12B), C13B(H13B), C3(H3),
 C32(H32), C35(H35), C15(H15), C42(H42), C41(H41), C44(H44), C48(H48), C19(H19),
  C46(H46), C17(H17)
5.b Idealised Me refined as rotating group:
 C53(H53A,H53B,H53C), C28(H28A,H28B,H28C), C29(H29A,H29B,H29C), C54(H54A,H54B,
 H54C), C27(H27A,H27B,H27C), C52(H52A,H52B,H52C), C25(H25A,H25B,H25C), C24(H24A,
 H24B,H24C), C23(H23A,H23B,H23C), C55A(H55A,H55B,H55C), C56A(H56A,H56B,H56C),
 C57A(H57A,H57B,H57C), C55B(H55D,H55E,H55F), C56B(H56D,H56E,H56F), C57B(H57D,
 H57E,H57F)
;
_olex2_submission_special_instructions 'No special instructions were received'

loop_
_space_group_symop_operation_xyz
'x, y, z'
'-x+1/2, y+1/2, -z+1/2'
'-x, -y, -z'
'x-1/2, -y-1/2, z-1/2'

loop_
_atom_site_label
_atom_site_type_symbol
_atom_site_fract_x
_atom_site_fract_y
_atom_site_fract_z
_atom_site_U_iso_or_equiv
_atom_site_adp_type
_atom_site_occupancy
_atom_site_site_symmetry_order
_atom_site_calc_flag
_atom_site_refinement_flags_posn
_atom_site_refinement_flags_adp
_atom_site_refinement_flags_occupancy
_atom_site_disorder_assembly
_atom_site_disorder_group
N10A N -0.0777(4) 0.3850(3) 0.3125(3) 0.0251(11) Uani 0.635(6) 1 d . . P A 1
O9A O -0.0842(2) 0.3178(2) 0.3548(2) 0.0274(8) Uani 0.635(6) 1 d . . P A 1
N8A N 0.0126(5) 0.3087(4) 0.4056(3) 0.0252(12) Uani 0.635(6) 1 d . . P A 1
O20A O -0.1581(2) 0.40090(15) 0.26472(14) 0.0330(8) Uani 0.635(6) 1 d . . P A 1
C5A C 0.2335(11) 0.4501(7) 0.4061(10) 0.0238(19) Uani 0.635(6) 1 d . . P A 1
C6A C 0.1753(11) 0.3877(10) 0.4233(9) 0.027(2) Uani 0.635(6) 1 d . . P A 1
H6A H 0.214092 0.355800 0.460510 0.032 Uiso 0.635(6) 1 calc R U P A 1
C7A C 0.0751(7) 0.3674(5) 0.3950(4) 0.0219(15) Uani 0.635(6) 1 d . . P A 1
C11A C 0.0203(7) 0.4137(6) 0.3386(5) 0.0230(15) Uani 0.635(6) 1 d . . P A 1
C12A C 0.0698(9) 0.4781(8) 0.3158(6) 0.0281(19) Uani 0.635(6) 1 d . . P A 1
H12A H 0.030665 0.511164 0.279775 0.034 Uiso 0.635(6) 1 calc R U P A 1
C13A C 0.1754(9) 0.4906(8) 0.3474(6) 0.0251(19) Uani 0.635(6) 1 d . . P A 1
H13A H 0.211947 0.529635 0.328199 0.030 Uiso 0.635(6) 1 calc R U P A 1
N10B N -0.0842(8) 0.4088(6) 0.2909(5) 0.031(2) Uani 0.365(6) 1 d . . P A 2
O9B O -0.0998(5) 0.3431(5) 0.3257(4) 0.0298(14) Uani 0.365(6) 1 d . . P A 2
N8B N -0.0019(8) 0.3251(7) 0.3808(5) 0.027(2) Uani 0.365(6) 1 d . . P A 2
O20B O -0.0034(4) 0.2682(4) 0.4188(3) 0.0345(13) Uani 0.365(6) 1 d . . P A 2
C5B C 0.2277(16) 0.4408(13) 0.4068(15) 0.019(3) Uani 0.365(6) 1 d . U P A 2
C6B C 0.1859(17) 0.3827(16) 0.4342(14) 0.018(2) Uani 0.365(6) 1 d . . P A 2
H6B H 0.215484 0.351771 0.474757 0.022 Uiso 0.365(6) 1 calc R U P A 2
C7B C 0.0659(13) 0.3797(10) 0.3764(8) 0.021(2) Uani 0.365(6) 1 d . . P A 2
C11B C 0.0173(13) 0.4286(10) 0.3216(8) 0.023(3) Uani 0.365(6) 1 d . . P A 2
C12B C 0.0743(13) 0.4905(12) 0.3037(9) 0.020(3) Uani 0.365(6) 1 d . . P A 2
H12B H 0.045566 0.522305 0.263562 0.024 Uiso 0.365(6) 1 calc R U P A 2
C13B C 0.1767(15) 0.5026(14) 0.3488(10) 0.023(3) Uani 0.365(6) 1 d . . P A 2
H13B H 0.215349 0.547552 0.344653 0.028 Uiso 0.365(6) 1 calc R U P A 2
C18 C 0.48460(17) 0.22490(13) 0.54547(13) 0.0319(5) Uani 1 1 d . . . . .
O38 O 0.61134(11) 0.47115(9) 0.72776(8) 0.0301(3) Uani 1 1 d . . . . .
O49 O 0.65772(11) 0.59598(10) 0.73781(9) 0.0346(4) Uani 1 1 d . . . . .
N1 N 0.42331(12) 0.41888(10) 0.47724(9) 0.0219(3) Uani 1 1 d . . . . .
N30 N 0.09425(12) 0.45608(10) 0.56811(9) 0.0222(3) Uani 1 1 d . . . . .
N39 N 0.58675(13) 0.54967(11) 0.71289(10) 0.0268(4) Uani 1 1 d . . . . .
N37 N 0.52131(13) 0.42840(11) 0.69580(10) 0.0286(4) Uani 1 1 d . . . . .
C4 C 0.51218(14) 0.46261(11) 0.50831(11) 0.0218(4) Uani 1 1 d . . . . .
C36 C 0.44716(14) 0.47803(12) 0.66419(11) 0.0245(4) Uani 1 1 d . . . . .
C34 C 0.27411(14) 0.52426(12) 0.59994(10) 0.0224(4) Uani 1 1 d . . . . .
C2 C 0.34232(14) 0.46847(12) 0.44142(10) 0.0220(4) Uani 1 1 d . . . . .
C3 C 0.38077(14) 0.54194(11) 0.44967(11) 0.0219(4) Uani 1 1 d . . . . .
H3 H 0.342703 0.586249 0.430846 0.026 Uiso 1 1 calc R U . . .
C40 C 0.48526(14) 0.55256(12) 0.67362(11) 0.0247(4) Uani 1 1 d . . . . .
C14 C 0.42573(14) 0.33846(12) 0.47821(11) 0.0233(4) Uani 1 1 d . . . . .
C33 C -0.00288(14) 0.46660(11) 0.51825(11) 0.0222(4) Uani 1 1 d . . . . .
C32 C 0.10572(14) 0.56621(12) 0.50785(11) 0.0232(4) Uani 1 1 d . . . . .
H32 H 0.131891 0.612019 0.492270 0.028 Uiso 1 1 calc R U . . .
C35 C 0.33913(14) 0.46335(12) 0.62470(11) 0.0237(4) Uani 1 1 d . . . . .
H35 H 0.313040 0.413350 0.615830 0.028 Uiso 1 1 calc R U . . .
C43 C 0.11315(14) 0.39636(12) 0.62022(11) 0.0228(4) Uani 1 1 d . . . . .
C15 C 0.38160(14) 0.29681(12) 0.41616(11) 0.0239(4) Uani 1 1 d . . . . .
H15 H 0.349883 0.321759 0.372060 0.029 Uiso 1 1 calc R U . . .
C42 C 0.31725(15) 0.60010(12) 0.61021(11) 0.0249(4) Uani 1 1 d . . . . .
H42 H 0.271126 0.640861 0.591048 0.030 Uiso 1 1 calc R U . . .
C41 C 0.42042(15) 0.61552(12) 0.64592(11) 0.0252(4) Uani 1 1 d . . . . .
H41 H 0.447528 0.665499 0.651985 0.030 Uiso 1 1 calc R U . . .
C31 C 0.16087(14) 0.51751(12) 0.56119(11) 0.0227(4) Uani 1 1 d . . . . .
C45 C 0.17450(14) 0.35266(12) 0.74364(11) 0.0255(4) Uani 1 1 d . . . . .
C44 C 0.15453(14) 0.41141(12) 0.69369(11) 0.0238(4) Uani 1 1 d . . . . .
H44 H 0.169097 0.461810 0.709640 0.029 Uiso 1 1 calc R U . . .
C48 C 0.08892(15) 0.32355(12) 0.59589(11) 0.0254(4) Uani 1 1 d . . . . .
H48 H 0.060183 0.314509 0.545713 0.030 Uiso 1 1 calc R U . . .
C19 C 0.47621(15) 0.30316(12) 0.54245(11) 0.0265(4) Uani 1 1 d . . . . .
H19 H 0.505082 0.332360 0.584434 0.032 Uiso 1 1 calc R U . . .
C16 C 0.38408(15) 0.21835(12) 0.41893(12) 0.0265(4) Uani 1 1 d . . . . .
C50 C 0.22813(16) 0.37036(13) 0.82337(12) 0.0286(4) Uani 1 1 d . . . . .
C46 C 0.14998(17) 0.27920(13) 0.71791(12) 0.0301(4) Uani 1 1 d . . . . .
H46 H 0.163423 0.238641 0.751488 0.036 Uiso 1 1 calc R U . . .
C26 C 0.32758(16) 0.17341(13) 0.35144(12) 0.0302(4) Uani 1 1 d . . . . .
C47 C 0.10635(16) 0.26351(13) 0.64442(12) 0.0292(4) Uani 1 1 d . . . . .
C17 C 0.43671(17) 0.18381(13) 0.48361(13) 0.0311(5) Uani 1 1 d . . . . .
H17 H 0.440056 0.130440 0.485602 0.037 Uiso 1 1 calc R U . . .
C53 C 0.21880(18) 0.30512(13) 0.87440(12) 0.0320(5) Uani 1 1 d . . . . .
H53A H 0.142142 0.293465 0.871029 0.048 Uiso 1 1 calc R U . . .
H53B H 0.252829 0.319307 0.924428 0.048 Uiso 1 1 calc R U . . .
H53C H 0.255465 0.260765 0.860454 0.048 Uiso 1 1 calc R U . . .
C51 C 0.0801(2) 0.18349(14) 0.61478(13) 0.0384(5) Uani 1 1 d . . . . .
C28 C 0.33738(19) 0.08848(14) 0.36399(14) 0.0383(5) Uani 1 1 d . . . . .
H28A H 0.305021 0.074790 0.404782 0.057 Uiso 1 1 calc R U . . .
H28B H 0.414067 0.074090 0.375124 0.057 Uiso 1 1 calc R U . . .
H28C H 0.299339 0.062125 0.320105 0.057 Uiso 1 1 calc R U . . .
C29 C 0.20623(17) 0.19442(15) 0.33383(15) 0.0407(6) Uani 1 1 d . . . . .
H29A H 0.168472 0.166243 0.291030 0.061 Uiso 1 1 calc R U . . .
H29B H 0.198301 0.248487 0.323918 0.061 Uiso 1 1 calc R U . . .
H29C H 0.174847 0.181877 0.375344 0.061 Uiso 1 1 calc R U . . .
C54 C 0.1762(2) 0.43986(14) 0.85047(13) 0.0369(5) Uani 1 1 d . . . . .
H54A H 0.183296 0.483244 0.819838 0.055 Uiso 1 1 calc R U . . .
H54B H 0.212934 0.450602 0.900833 0.055 Uiso 1 1 calc R U . . .
H54C H 0.099243 0.429985 0.847982 0.055 Uiso 1 1 calc R U . . .
C27 C 0.3772(2) 0.19338(15) 0.28695(14) 0.0396(5) Uani 1 1 d . . . . .
H27A H 0.453831 0.178926 0.297875 0.059 Uiso 1 1 calc R U . . .
H27B H 0.370867 0.247678 0.278011 0.059 Uiso 1 1 calc R U . . .
H27C H 0.338574 0.166325 0.243655 0.059 Uiso 1 1 calc R U . . .
C52 C 0.34874(18) 0.38627(17) 0.82746(13) 0.0405(6) Uani 1 1 d . . . . .
H52A H 0.381993 0.342387 0.809716 0.061 Uiso 1 1 calc R U . . .
H52B H 0.385435 0.396478 0.877944 0.061 Uiso 1 1 calc R U . . .
H52C H 0.355685 0.430085 0.797323 0.061 Uiso 1 1 calc R U . . .
C22 C 0.5472(2) 0.18826(15) 0.61584(15) 0.0443(6) Uani 1 1 d . . . . .
C25 C 0.5007(3) 0.21510(18) 0.68050(15) 0.0527(7) Uani 1 1 d . . . . .
H25A H 0.505712 0.270038 0.684120 0.079 Uiso 1 1 calc R U . . .
H25B H 0.542342 0.192548 0.725481 0.079 Uiso 1 1 calc R U . . .
H25C H 0.424649 0.199756 0.672947 0.079 Uiso 1 1 calc R U . . .
C24 C 0.6661(2) 0.2124(2) 0.62799(18) 0.0583(8) Uani 1 1 d . . . . .
H24A H 0.695927 0.195572 0.587010 0.087 Uiso 1 1 calc R U . . .
H24B H 0.707605 0.189849 0.672989 0.087 Uiso 1 1 calc R U . . .
H24C H 0.670933 0.267383 0.631727 0.087 Uiso 1 1 calc R U . . .
C23 C 0.5397(4) 0.10232(17) 0.61335(19) 0.0726(11) Uani 1 1 d . . . . .
H23A H 0.463341 0.087099 0.603612 0.109 Uiso 1 1 calc R U . . .
H23B H 0.577885 0.081554 0.660124 0.109 Uiso 1 1 calc R U . . .
H23C H 0.572911 0.083294 0.574706 0.109 Uiso 1 1 calc R U . . .
C55A C -0.0361(10) 0.1810(5) 0.5632(6) 0.048(2) Uani 0.687(18) 1 d . . P B 3
H55A H -0.036658 0.211368 0.519830 0.073 Uiso 0.687(18) 1 calc R U P B 3
H55B H -0.089249 0.201222 0.588880 0.073 Uiso 0.687(18) 1 calc R U P B 3
H55C H -0.054882 0.128855 0.548858 0.073 Uiso 0.687(18) 1 calc R U P B 3
C56A C 0.1580(14) 0.1616(7) 0.5730(7) 0.050(3) Uani 0.687(18) 1 d . . P B 3
H56A H 0.155718 0.197616 0.533381 0.075 Uiso 0.687(18) 1 calc R U P B 3
H56B H 0.140188 0.111253 0.552753 0.075 Uiso 0.687(18) 1 calc R U P B 3
H56C H 0.230823 0.161184 0.604567 0.075 Uiso 0.687(18) 1 calc R U P B 3
C57A C 0.0712(6) 0.1268(2) 0.6750(2) 0.0382(14) Uani 0.687(18) 1 d . . P B 3
H57A H 0.051391 0.077240 0.653376 0.057 Uiso 0.687(18) 1 calc R U P B 3
H57B H 0.015518 0.143765 0.700108 0.057 Uiso 0.687(18) 1 calc R U P B 3
H57C H 0.141124 0.123347 0.709903 0.057 Uiso 0.687(18) 1 calc R U P B 3
C55B C -0.031(2) 0.1803(17) 0.5828(18) 0.081(10) Uani 0.313(18) 1 d . . P B 4
H55D H -0.048780 0.218332 0.544462 0.121 Uiso 0.313(18) 1 calc R U P B 4
H55E H -0.072699 0.190043 0.619828 0.121 Uiso 0.313(18) 1 calc R U P B 4
H55F H -0.049169 0.130236 0.561876 0.121 Uiso 0.313(18) 1 calc R U P B 4
C56B C 0.160(3) 0.166(2) 0.5536(16) 0.057(7) Uani 0.313(18) 1 d . . P B 4
H56D H 0.236112 0.176197 0.576561 0.085 Uiso 0.313(18) 1 calc R U P B 4
H56E H 0.137388 0.198410 0.510998 0.085 Uiso 0.313(18) 1 calc R U P B 4
H56F H 0.152357 0.113080 0.538421 0.085 Uiso 0.313(18) 1 calc R U P B 4
C57B C 0.1358(19) 0.1231(5) 0.6740(5) 0.048(4) Uani 0.313(18) 1 d . . P B 4
H57D H 0.116304 0.072276 0.655542 0.072 Uiso 0.313(18) 1 calc R U P B 4
H57E H 0.110416 0.130848 0.718915 0.072 Uiso 0.313(18) 1 calc R U P B 4
H57F H 0.214673 0.129098 0.684042 0.072 Uiso 0.313(18) 1 calc R U P B 4

loop_
_atom_site_aniso_label
_atom_site_aniso_U_11
_atom_site_aniso_U_22
_atom_site_aniso_U_33
_atom_site_aniso_U_23
_atom_site_aniso_U_13
_atom_site_aniso_U_12
N10A 0.0194(17) 0.025(3) 0.029(3) -0.001(2) 0.0028(19) 0.000(2)
O9A 0.0198(16) 0.0268(18) 0.0351(18) 0.0002(14) 0.0048(14) -0.0029(11)
N8A 0.024(2) 0.028(3) 0.024(3) 0.001(3) 0.003(2) -0.0013(18)
O20A 0.0205(14) 0.0382(15) 0.0356(14) 0.0001(11) -0.0037(11) -0.0004(10)
C5A 0.023(3) 0.018(3) 0.031(3) -0.008(2) 0.009(2) -0.0042(19)
C6A 0.024(3) 0.028(4) 0.026(4) -0.002(2) 0.002(3) -0.002(3)
C7A 0.021(2) 0.026(3) 0.019(4) -0.002(2) 0.003(2) 0.0018(17)
C11A 0.021(2) 0.027(3) 0.021(4) -0.003(2) 0.003(2) -0.0009(19)
C12A 0.024(2) 0.035(4) 0.026(4) 0.005(2) 0.007(2) 0.004(2)
C13A 0.023(2) 0.022(4) 0.034(3) -0.004(2) 0.013(2) -0.0001(19)
N10B 0.030(4) 0.029(5) 0.033(5) 0.001(3) 0.004(4) -0.001(3)
O9B 0.022(3) 0.034(4) 0.033(3) 0.000(3) 0.004(2) -0.003(3)
N8B 0.024(5) 0.035(5) 0.021(4) 0.000(4) 0.002(4) -0.008(3)
O20B 0.036(2) 0.031(3) 0.034(3) 0.012(2) 0.0018(18) -0.002(2)
C5B 0.010(4) 0.027(6) 0.019(5) -0.001(4) -0.001(3) 0.003(3)
C6B 0.008(3) 0.023(4) 0.023(6) -0.003(4) 0.001(3) 0.004(3)
C7B 0.014(3) 0.033(6) 0.014(6) -0.002(4) 0.001(3) -0.004(3)
C11B 0.018(3) 0.036(7) 0.014(5) 0.001(4) 0.004(3) 0.002(3)
C12B 0.013(3) 0.037(7) 0.008(4) 0.000(3) -0.002(3) -0.001(3)
C13B 0.018(4) 0.024(6) 0.020(4) -0.006(3) -0.011(3) 0.004(3)
C18 0.0316(9) 0.0269(11) 0.0323(11) 0.0040(9) -0.0032(8) -0.0015(8)
O38 0.0211(6) 0.0349(9) 0.0312(8) 0.0031(7) -0.0007(5) 0.0015(6)
O49 0.0251(6) 0.0386(9) 0.0361(8) -0.0015(7) -0.0014(6) -0.0055(6)
N1 0.0187(7) 0.0212(8) 0.0243(8) -0.0007(7) 0.0016(6) -0.0025(6)
N30 0.0189(7) 0.0225(8) 0.0232(8) 0.0019(7) 0.0002(6) 0.0006(6)
N39 0.0212(7) 0.0309(9) 0.0269(9) -0.0010(7) 0.0023(6) -0.0006(7)
N37 0.0205(7) 0.0342(10) 0.0294(9) 0.0016(8) 0.0021(6) -0.0007(7)
C4 0.0187(8) 0.0224(10) 0.0235(9) -0.0002(7) 0.0030(7) -0.0023(7)
C36 0.0195(8) 0.0298(11) 0.0244(9) -0.0002(8) 0.0052(7) 0.0025(7)
C34 0.0197(8) 0.0261(10) 0.0209(9) 0.0008(8) 0.0034(7) 0.0007(7)
C2 0.0198(8) 0.0236(10) 0.0220(9) -0.0001(8) 0.0033(7) 0.0005(7)
C3 0.0199(8) 0.0214(9) 0.0237(9) -0.0003(8) 0.0032(7) 0.0000(7)
C40 0.0181(8) 0.0319(11) 0.0232(9) 0.0004(8) 0.0027(7) 0.0018(7)
C14 0.0192(7) 0.0225(10) 0.0273(10) -0.0006(8) 0.0031(7) -0.0023(7)
C33 0.0187(8) 0.0217(9) 0.0247(9) -0.0007(8) 0.0015(7) 0.0009(7)
C32 0.0206(8) 0.0222(10) 0.0256(9) 0.0015(8) 0.0023(7) -0.0016(7)
C35 0.0194(8) 0.0252(10) 0.0263(9) -0.0009(8) 0.0046(7) 0.0006(7)
C43 0.0183(7) 0.0237(10) 0.0257(9) 0.0016(8) 0.0034(7) 0.0009(7)
C15 0.0207(8) 0.0246(10) 0.0242(9) -0.0003(8) 0.0005(7) -0.0014(7)
C42 0.0216(8) 0.0261(10) 0.0265(10) 0.0005(8) 0.0040(7) 0.0023(7)
C41 0.0226(8) 0.0245(10) 0.0275(10) -0.0012(8) 0.0035(7) -0.0005(7)
C31 0.0202(8) 0.0233(10) 0.0244(9) -0.0011(8) 0.0045(7) 0.0008(7)
C45 0.0220(8) 0.0272(10) 0.0266(10) 0.0004(8) 0.0035(7) 0.0006(7)
C44 0.0193(8) 0.0231(10) 0.0284(10) -0.0014(8) 0.0038(7) 0.0012(7)
C48 0.0233(8) 0.0268(10) 0.0250(10) -0.0004(8) 0.0030(7) 0.0000(7)
C19 0.0262(8) 0.0257(10) 0.0251(10) -0.0007(8) 0.0004(7) -0.0036(8)
C16 0.0236(8) 0.0241(10) 0.0295(10) -0.0020(8) 0.0008(7) -0.0011(8)
C50 0.0309(9) 0.0282(11) 0.0252(10) 0.0021(8) 0.0029(8) 0.0012(8)
C46 0.0375(10) 0.0250(11) 0.0269(10) 0.0038(9) 0.0051(8) -0.0001(8)
C26 0.0279(9) 0.0255(11) 0.0323(11) -0.0055(9) -0.0036(8) -0.0007(8)
C47 0.0324(9) 0.0262(11) 0.0281(10) -0.0006(9) 0.0047(8) 0.0004(8)
C17 0.0321(9) 0.0212(10) 0.0355(12) 0.0018(9) -0.0020(9) -0.0011(8)
C53 0.0393(10) 0.0300(11) 0.0250(10) 0.0022(9) 0.0033(8) 0.0011(9)
C51 0.0578(14) 0.0268(12) 0.0278(11) -0.0006(9) 0.0036(10) -0.0040(10)
C28 0.0363(10) 0.0280(12) 0.0444(13) -0.0068(10) -0.0043(10) -0.0013(9)
C29 0.0303(10) 0.0369(13) 0.0469(14) -0.0130(11) -0.0088(10) 0.0006(9)
C54 0.0501(12) 0.0302(12) 0.0277(11) -0.0024(9) 0.0031(9) 0.0032(10)
C27 0.0461(12) 0.0340(13) 0.0345(12) -0.0072(10) -0.0005(10) 0.0017(10)
C52 0.0319(10) 0.0559(16) 0.0302(11) 0.0063(11) -0.0006(9) -0.0070(10)
C22 0.0551(14) 0.0312(13) 0.0361(13) 0.0075(10) -0.0120(11) -0.0052(11)
C25 0.0702(17) 0.0473(16) 0.0335(13) 0.0112(12) -0.0038(12) -0.0163(14)
C24 0.0485(14) 0.062(2) 0.0520(17) 0.0131(15) -0.0147(13) 0.0103(14)
C23 0.119(3) 0.0297(15) 0.0489(17) 0.0118(13) -0.0254(18) 0.0048(17)
C55A 0.059(4) 0.030(3) 0.047(4) -0.005(3) -0.008(3) -0.011(2)
C56A 0.071(4) 0.034(3) 0.051(7) -0.018(4) 0.027(4) -0.006(3)
C57A 0.049(3) 0.0274(19) 0.035(2) 0.0031(15) 0.0016(18) -0.0077(18)
C55B 0.070(12) 0.084(15) 0.09(2) -0.052(13) 0.033(12) -0.053(10)
C56B 0.060(7) 0.069(12) 0.047(14) -0.022(9) 0.023(9) 0.014(7)
C57B 0.084(12) 0.025(4) 0.035(5) -0.003(3) 0.014(5) -0.008(5)

loop_
_atom_type_symbol
_atom_type_description
_atom_type_scat_dispersion_real
_atom_type_scat_dispersion_imag
_atom_type_scat_source
C C 0.0181 0.0091 'International Tables Vol C Tables 4.2.6.8 and 6.1.1.4'
H H 0.0000 0.0000 'International Tables Vol C Tables 4.2.6.8 and 6.1.1.4'
N N 0.0311 0.0180 'International Tables Vol C Tables 4.2.6.8 and 6.1.1.4'
O O 0.0492 0.0322 'International Tables Vol C Tables 4.2.6.8 and 6.1.1.4'

loop_
_geom_angle_atom_site_label_1
_geom_angle_atom_site_label_2
_geom_angle_atom_site_label_3
_geom_angle
_geom_angle_site_symmetry_1
_geom_angle_site_symmetry_3
_geom_angle_publ_flag
O20A N10A O9A 117.0(4) . . ?
O20A N10A C11A 137.0(7) . . ?
C11A N10A O9A 106.0(5) . . ?
N8A O9A N10A 109.1(4) . . ?
C7A N8A O9A 105.3(6) . . ?
C6A C5A C2 124.9(11) . . ?
C13A C5A C6A 112.4(11) . . ?
C13A C5A C2 122.7(10) . . ?
C5A C6A H6A 115.5 . . ?
C7A C6A C5A 129.1(11) . . ?
C7A C6A H6A 115.5 . . ?
N8A C7A C11A 111.1(6) . . ?
C6A C7A N8A 134.2(9) . . ?
C6A C7A C11A 114.6(9) . . ?
N10A C11A C7A 108.5(6) . . ?
N10A C11A C12A 129.5(7) . . ?
C7A C11A C12A 121.9(6) . . ?
C11A C12A H12A 121.4 . . ?
C13A C12A C11A 117.2(8) . . ?
C13A C12A H12A 121.4 . . ?
C5A C13A H13A 117.8 . . ?
C12A C13A C5A 124.3(10) . . ?
C12A C13A H13A 117.8 . . ?
C11B N10B O9B 104.1(9) . . ?
N10B O9B N8B 109.6(6) . . ?
O20B N8B O9B 117.9(8) . . ?
O20B N8B C7B 137.2(10) . . ?
C7B N8B O9B 104.8(9) . . ?
C6B C5B C13B 132.6(17) . . ?
C6B C5B C2 120.6(17) . . ?
C2 C5B C13B 105.9(14) . . ?
C5B C6B H6B 130.5 . . ?
C5B C6B C7B 99.0(15) . . ?
C7B C6B H6B 130.5 . . ?
N8B C7B C6B 119.9(14) . . ?
N8B C7B C11B 108.9(11) . . ?
C11B C7B C6B 131.2(14) . . ?
N10B C11B C7B 112.5(11) . . ?
N10B C11B C12B 127.0(11) . . ?
C7B C11B C12B 120.5(10) . . ?
C11B C12B H12B 122.2 . . ?
C11B C12B C13B 115.5(13) . . ?
C13B C12B H12B 122.2 . . ?
C5B C13B H13B 120.2 . . ?
C12B C13B C5B 119.7(17) . . ?
C12B C13B H13B 120.2 . . ?
C19 C18 C17 118.2(2) . . ?
C19 C18 C22 118.6(2) . . ?
C17 C18 C22 123.2(2) . . ?
N37 O38 N39 108.88(13) . . ?
C4 N1 C2 106.73(16) . . ?
C4 N1 C14 122.85(16) . . ?
C2 N1 C14 130.12(16) . . ?
C33 N30 C43 123.72(16) . . ?
C33 N30 C31 107.00(16) . . ?
C31 N30 C43 129.00(15) . . ?
O49 N39 O38 117.67(15) . . ?
O49 N39 C40 135.8(2) . . ?
C40 N39 O38 106.53(16) . . ?
C36 N37 O38 105.10(17) . . ?
N1 C4 C3 142.45(19) . 3_666 ?
C4 C4 N1 108.9(2) 3_666 . ?
C4 C4 C3 108.6(2) 3_666 3_666 ?
N37 C36 C40 112.36(17) . . ?
N37 C36 C35 127.7(2) . . ?
C40 C36 C35 119.94(18) . . ?
C35 C34 C42 120.42(17) . . ?
C35 C34 C31 123.41(19) . . ?
C42 C34 C31 116.15(17) . . ?
N1 C2 C5A 127.2(5) . . ?
N1 C2 C5B 121.5(8) . . ?
C3 C2 C5A 123.0(6) . . ?
C3 C2 C5B 128.6(9) . . ?
C3 C2 N1 109.62(16) . . ?
C4 C3 H3 127.0 3_666 . ?
C2 C3 C4 106.10(17) . 3_666 ?
C2 C3 H3 127.0 . . ?
N39 C40 C36 107.13(18) . . ?
N39 C40 C41 130.0(2) . . ?
C36 C40 C41 122.88(17) . . ?
C15 C14 N1 121.14(18) . . ?
C19 C14 N1 117.86(18) . . ?
C19 C14 C15 121.0(2) . . ?
N30 C33 C32 142.36(19) . 3_566 ?
C33 C33 N30 108.5(2) 3_566 . ?
C33 C33 C32 109.1(2) 3_566 3_566 ?
C33 C32 H32 127.2 3_566 . ?
C31 C32 C33 105.70(17) . 3_566 ?
C31 C32 H32 127.2 . . ?
C36 C35 H35 121.2 . . ?
C34 C35 C36 117.64(19) . . ?
C34 C35 H35 121.2 . . ?
C44 C43 N30 120.65(19) . . ?
C48 C43 N30 118.33(18) . . ?
C48 C43 C44 121.02(19) . . ?
C14 C15 H15 120.1 . . ?
C14 C15 C16 119.87(19) . . ?
C16 C15 H15 120.1 . . ?
C34 C42 H42 118.5 . . ?
C41 C42 C34 123.07(19) . . ?
C41 C42 H42 118.5 . . ?
C40 C41 H41 122.0 . . ?
C42 C41 C40 116.0(2) . . ?
C42 C41 H41 122.0 . . ?
N30 C31 C34 124.02(18) . . ?
C32 C31 N30 109.66(16) . . ?
C32 C31 C34 126.08(18) . . ?
C44 C45 C50 118.89(19) . . ?
C44 C45 C46 118.07(19) . . ?
C46 C45 C50 122.94(19) . . ?
C43 C44 H44 120.0 . . ?
C45 C44 C43 120.08(19) . . ?
C45 C44 H44 120.0 . . ?
C43 C48 H48 119.8 . . ?
C43 C48 C47 120.49(19) . . ?
C47 C48 H48 119.8 . . ?
C18 C19 H19 119.9 . . ?
C14 C19 C18 120.1(2) . . ?
C14 C19 H19 119.9 . . ?
C15 C16 C26 119.03(19) . . ?
C15 C16 C17 118.3(2) . . ?
C17 C16 C26 122.6(2) . . ?
C53 C50 C45 112.47(18) . . ?
C53 C50 C54 107.50(19) . . ?
C53 C50 C52 108.83(18) . . ?
C54 C50 C45 111.16(17) . . ?
C52 C50 C45 107.67(18) . . ?
C52 C50 C54 109.2(2) . . ?
C45 C46 H46 118.8 . . ?
C47 C46 C45 122.4(2) . . ?
C47 C46 H46 118.8 . . ?
C16 C26 C29 108.04(18) . . ?
C28 C26 C16 112.18(19) . . ?
C28 C26 C29 108.36(19) . . ?
C28 C26 C27 108.6(2) . . ?
C27 C26 C16 109.95(18) . . ?
C27 C26 C29 109.7(2) . . ?
C48 C47 C46 118.0(2) . . ?
C48 C47 C51 118.7(2) . . ?
C46 C47 C51 123.3(2) . . ?
C18 C17 C16 122.4(2) . . ?
C18 C17 H17 118.8 . . ?
C16 C17 H17 118.8 . . ?
C50 C53 H53A 109.5 . . ?
C50 C53 H53B 109.5 . . ?
C50 C53 H53C 109.5 . . ?
H53A C53 H53B 109.5 . . ?
H53A C53 H53C 109.5 . . ?
H53B C53 H53C 109.5 . . ?
C47 C51 C55A 110.3(4) . . ?
C47 C51 C57A 112.4(2) . . ?
C47 C51 C56B 107.5(12) . . ?
C47 C51 C57B 109.9(4) . . ?
C56A C51 C47 109.2(5) . . ?
C56A C51 C55A 108.2(8) . . ?
C56A C51 C57A 113.4(6) . . ?
C57A C51 C55A 103.1(5) . . ?
C55B C51 C47 108.0(13) . . ?
C55B C51 C56B 112.7(18) . . ?
C55B C51 C57B 121.2(13) . . ?
C57B C51 C56B 96.6(13) . . ?
C26 C28 H28A 109.5 . . ?
C26 C28 H28B 109.5 . . ?
C26 C28 H28C 109.5 . . ?
H28A C28 H28B 109.5 . . ?
H28A C28 H28C 109.5 . . ?
H28B C28 H28C 109.5 . . ?
C26 C29 H29A 109.5 . . ?
C26 C29 H29B 109.5 . . ?
C26 C29 H29C 109.5 . . ?
H29A C29 H29B 109.5 . . ?
H29A C29 H29C 109.5 . . ?
H29B C29 H29C 109.5 . . ?
C50 C54 H54A 109.5 . . ?
C50 C54 H54B 109.5 . . ?
C50 C54 H54C 109.5 . . ?
H54A C54 H54B 109.5 . . ?
H54A C54 H54C 109.5 . . ?
H54B C54 H54C 109.5 . . ?
C26 C27 H27A 109.5 . . ?
C26 C27 H27B 109.5 . . ?
C26 C27 H27C 109.5 . . ?
H27A C27 H27B 109.5 . . ?
H27A C27 H27C 109.5 . . ?
H27B C27 H27C 109.5 . . ?
C50 C52 H52A 109.5 . . ?
C50 C52 H52B 109.5 . . ?
C50 C52 H52C 109.5 . . ?
H52A C52 H52B 109.5 . . ?
H52A C52 H52C 109.5 . . ?
H52B C52 H52C 109.5 . . ?
C18 C22 C25 109.9(2) . . ?
C18 C22 C24 108.1(2) . . ?
C24 C22 C25 109.2(2) . . ?
C23 C22 C18 112.4(2) . . ?
C23 C22 C25 107.5(3) . . ?
C23 C22 C24 109.7(3) . . ?
C22 C25 H25A 109.5 . . ?
C22 C25 H25B 109.5 . . ?
C22 C25 H25C 109.5 . . ?
H25A C25 H25B 109.5 . . ?
H25A C25 H25C 109.5 . . ?
H25B C25 H25C 109.5 . . ?
C22 C24 H24A 109.5 . . ?
C22 C24 H24B 109.5 . . ?
C22 C24 H24C 109.5 . . ?
H24A C24 H24B 109.5 . . ?
H24A C24 H24C 109.5 . . ?
H24B C24 H24C 109.5 . . ?
C22 C23 H23A 109.5 . . ?
C22 C23 H23B 109.5 . . ?
C22 C23 H23C 109.5 . . ?
H23A C23 H23B 109.5 . . ?
H23A C23 H23C 109.5 . . ?
H23B C23 H23C 109.5 . . ?
C51 C55A H55A 109.5 . . ?
C51 C55A H55B 109.5 . . ?
C51 C55A H55C 109.5 . . ?
H55A C55A H55B 109.5 . . ?
H55A C55A H55C 109.5 . . ?
H55B C55A H55C 109.5 . . ?
C51 C56A H56A 109.5 . . ?
C51 C56A H56B 109.5 . . ?
C51 C56A H56C 109.5 . . ?
H56A C56A H56B 109.5 . . ?
H56A C56A H56C 109.5 . . ?
H56B C56A H56C 109.5 . . ?
C51 C57A H57A 109.5 . . ?
C51 C57A H57B 109.5 . . ?
C51 C57A H57C 109.5 . . ?
H57A C57A H57B 109.5 . . ?
H57A C57A H57C 109.5 . . ?
H57B C57A H57C 109.5 . . ?
C51 C55B H55D 109.5 . . ?
C51 C55B H55E 109.5 . . ?
C51 C55B H55F 109.5 . . ?
H55D C55B H55E 109.5 . . ?
H55D C55B H55F 109.5 . . ?
H55E C55B H55F 109.5 . . ?
C51 C56B H56D 109.5 . . ?
C51 C56B H56E 109.5 . . ?
C51 C56B H56F 109.5 . . ?
H56D C56B H56E 109.5 . . ?
H56D C56B H56F 109.5 . . ?
H56E C56B H56F 109.5 . . ?
C51 C57B H57D 109.5 . . ?
C51 C57B H57E 109.5 . . ?
C51 C57B H57F 109.5 . . ?
H57D C57B H57E 109.5 . . ?
H57D C57B H57F 109.5 . . ?
H57E C57B H57F 109.5 . . ?

loop_
_geom_bond_atom_site_label_1
_geom_bond_atom_site_label_2
_geom_bond_distance
_geom_bond_site_symmetry_2
_geom_bond_publ_flag
N10A O9A 1.449(6) . ?
N10A O20A 1.233(6) . ?
N10A C11A 1.331(10) . ?
O9A N8A 1.386(6) . ?
N8A C7A 1.350(12) . ?
C5A C6A 1.409(14) . ?
C5A C13A 1.39(2) . ?
C5A C2 1.428(13) . ?
C6A H6A 0.9500 . ?
C6A C7A 1.31(2) . ?
C7A C11A 1.403(7) . ?
C11A C12A 1.417(8) . ?
C12A H12A 0.9500 . ?
C12A C13A 1.354(13) . ?
C13A H13A 0.9500 . ?
N10B O9B 1.376(10) . ?
N10B C11B 1.333(19) . ?
O9B N8B 1.465(10) . ?
N8B O20B 1.242(11) . ?
N8B C7B 1.31(2) . ?
C5B C6B 1.32(3) . ?
C5B C13B 1.58(3) . ?
C5B C2 1.533(19) . ?
C6B H6B 0.9500 . ?
C6B C7B 1.66(3) . ?
C7B C11B 1.387(12) . ?
C11B C12B 1.398(14) . ?
C12B H12B 0.9500 . ?
C12B C13B 1.399(19) . ?
C13B H13B 0.9500 . ?
C18 C19 1.395(3) . ?
C18 C17 1.396(3) . ?
C18 C22 1.533(3) . ?
O38 N39 1.444(2) . ?
O38 N37 1.391(2) . ?
O49 N39 1.232(2) . ?
N1 C4 1.385(2) . ?
N1 C2 1.406(2) . ?
N1 C14 1.430(3) . ?
N30 C33 1.385(2) . ?
N30 C43 1.431(3) . ?
N30 C31 1.403(3) . ?
N39 C40 1.333(2) . ?
N37 C36 1.329(3) . ?
C4 C4 1.385(4) 3_666 ?
C4 C3 1.412(2) 3_666 ?
C36 C40 1.407(3) . ?
C36 C35 1.428(3) . ?
C34 C35 1.377(3) . ?
C34 C42 1.451(3) . ?
C34 C31 1.462(2) . ?
C2 C3 1.390(3) . ?
C3 H3 0.9500 . ?
C40 C41 1.417(3) . ?
C14 C15 1.393(3) . ?
C14 C19 1.389(3) . ?
C33 C33 1.383(4) 3_566 ?
C33 C32 1.411(3) 3_566 ?
C32 H32 0.9500 . ?
C32 C31 1.392(3) . ?
C35 H35 0.9500 . ?
C43 C44 1.395(3) . ?
C43 C48 1.385(3) . ?
C15 H15 0.9500 . ?
C15 C16 1.396(3) . ?
C42 H42 0.9500 . ?
C42 C41 1.357(3) . ?
C41 H41 0.9500 . ?
C45 C44 1.392(3) . ?
C45 C50 1.540(3) . ?
C45 C46 1.404(3) . ?
C44 H44 0.9500 . ?
C48 H48 0.9500 . ?
C48 C47 1.392(3) . ?
C19 H19 0.9500 . ?
C16 C26 1.539(3) . ?
C16 C17 1.397(3) . ?
C50 C53 1.529(3) . ?
C50 C54 1.539(3) . ?
C50 C52 1.537(3) . ?
C46 H46 0.9500 . ?
C46 C47 1.403(3) . ?
C26 C28 1.529(3) . ?
C26 C29 1.543(3) . ?
C26 C27 1.531(4) . ?
C47 C51 1.537(3) . ?
C17 H17 0.9500 . ?
C53 H53A 0.9800 . ?
C53 H53B 0.9800 . ?
C53 H53C 0.9800 . ?
C51 C55A 1.574(11) . ?
C51 C56A 1.445(14) . ?
C51 C57A 1.543(5) . ?
C51 C55B 1.40(3) . ?
C51 C56B 1.73(3) . ?
C51 C57B 1.597(12) . ?
C28 H28A 0.9800 . ?
C28 H28B 0.9800 . ?
C28 H28C 0.9800 . ?
C29 H29A 0.9800 . ?
C29 H29B 0.9800 . ?
C29 H29C 0.9800 . ?
C54 H54A 0.9800 . ?
C54 H54B 0.9800 . ?
C54 H54C 0.9800 . ?
C27 H27A 0.9800 . ?
C27 H27B 0.9800 . ?
C27 H27C 0.9800 . ?
C52 H52A 0.9800 . ?
C52 H52B 0.9800 . ?
C52 H52C 0.9800 . ?
C22 C25 1.544(5) . ?
C22 C24 1.533(4) . ?
C22 C23 1.531(4) . ?
C25 H25A 0.9800 . ?
C25 H25B 0.9800 . ?
C25 H25C 0.9800 . ?
C24 H24A 0.9800 . ?
C24 H24B 0.9800 . ?
C24 H24C 0.9800 . ?
C23 H23A 0.9800 . ?
C23 H23B 0.9800 . ?
C23 H23C 0.9800 . ?
C55A H55A 0.9800 . ?
C55A H55B 0.9800 . ?
C55A H55C 0.9800 . ?
C56A H56A 0.9800 . ?
C56A H56B 0.9800 . ?
C56A H56C 0.9800 . ?
C57A H57A 0.9800 . ?
C57A H57B 0.9800 . ?
C57A H57C 0.9800 . ?
C55B H55D 0.9800 . ?
C55B H55E 0.9800 . ?
C55B H55F 0.9800 . ?
C56B H56D 0.9800 . ?
C56B H56E 0.9800 . ?
C56B H56F 0.9800 . ?
C57B H57D 0.9800 . ?
C57B H57E 0.9800 . ?
C57B H57F 0.9800 . ?

loop_
_geom_hbond_atom_site_label_D
_geom_hbond_atom_site_label_H
_geom_hbond_atom_site_label_A
_geom_hbond_distance_DH
_geom_hbond_distance_HA
_geom_hbond_distance_DA
_geom_hbond_angle_DHA
_geom_hbond_site_symmetry_A
_geom_hbond_publ_flag
C48 H48 N8A 0.95 2.58 3.517(6) 168.3 . yes
C48 H48 O20B 0.95 2.49 3.431(6) 170.1 . yes
C19 H19 N37 0.95 2.68 3.596(3) 161.9 . yes

loop_
_geom_torsion_atom_site_label_1
_geom_torsion_atom_site_label_2
_geom_torsion_atom_site_label_3
_geom_torsion_atom_site_label_4
_geom_torsion
_geom_torsion_site_symmetry_1
_geom_torsion_site_symmetry_2
_geom_torsion_site_symmetry_3
_geom_torsion_site_symmetry_4
_geom_torsion_publ_flag
N10A O9A N8A C7A 0.1(6) . . . . ?
N10A C11A C12A C13A -173.6(12) . . . . ?
O9A N10A C11A C7A 0.1(7) . . . . ?
O9A N10A C11A C12A 178.3(9) . . . . ?
O9A N8A C7A C6A -176.2(17) . . . . ?
O9A N8A C7A C11A 0.0(8) . . . . ?
N8A C7A C11A N10A -0.1(9) . . . . ?
N8A C7A C11A C12A -178.4(9) . . . . ?
O20A N10A O9A N8A 180.0(4) . . . . ?
O20A N10A C11A C7A 180.0(6) . . . . ?
O20A N10A C11A C12A -1.9(15) . . . . ?
C5A C6A C7A N8A 178.0(15) . . . . ?
C5A C6A C7A C11A 2(3) . . . . ?
C5A C2 C3 C4 175.6(9) . . . 3_666 ?
C6A C5A C13A C12A 8(2) . . . . ?
C6A C5A C2 N1 26(2) . . . . ?
C6A C5A C2 C3 -149.1(14) . . . . ?
C6A C7A C11A N10A 176.9(14) . . . . ?
C6A C7A C11A C12A -1.4(16) . . . . ?
C7A C11A C12A C13A 4.3(16) . . . . ?
C11A N10A O9A N8A -0.1(6) . . . . ?
C11A C12A C13A C5A -8(2) . . . . ?
C13A C5A C6A C7A -5(3) . . . . ?
C13A C5A C2 N1 -150.5(12) . . . . ?
C13A C5A C2 C3 35(2) . . . . ?
N10B O9B N8B O20B 178.0(8) . . . . ?
N10B O9B N8B C7B 0.1(12) . . . . ?
N10B C11B C12B C13B 174(2) . . . . ?
O9B N10B C11B C7B -2.1(14) . . . . ?
O9B N10B C11B C12B 177.6(15) . . . . ?
O9B N8B C7B C6B 176.4(17) . . . . ?
O9B N8B C7B C11B -1.3(13) . . . . ?
N8B C7B C11B N10B 2.3(16) . . . . ?
N8B C7B C11B C12B -177.5(16) . . . . ?
O20B N8B C7B C6B -1(3) . . . . ?
O20B N8B C7B C11B -178.6(13) . . . . ?
C5B C6B C7B N8B 175(2) . . . . ?
C5B C6B C7B C11B -7(3) . . . . ?
C5B C2 C3 C4 173.7(14) . . . 3_666 ?
C6B C5B C13B C12B -16(5) . . . . ?
C6B C5B C2 N1 30(3) . . . . ?
C6B C5B C2 C3 -143(2) . . . . ?
C6B C7B C11B N10B -175(2) . . . . ?
C6B C7B C11B C12B 5(3) . . . . ?
C7B C11B C12B C13B -6(3) . . . . ?
C11B N10B O9B N8B 1.3(12) . . . . ?
C11B C12B C13B C5B 10(3) . . . . ?
C13B C5B C6B C7B 12(4) . . . . ?
C13B C5B C2 N1 -159.1(13) . . . . ?
C13B C5B C2 C3 28(3) . . . . ?
O38 N39 C40 C36 0.1(2) . . . . ?
O38 N39 C40 C41 178.5(2) . . . . ?
O38 N37 C36 C40 0.5(2) . . . . ?
O38 N37 C36 C35 -178.97(19) . . . . ?
O49 N39 C40 C36 -179.0(2) . . . . ?
O49 N39 C40 C41 -0.6(4) . . . . ?
N1 C2 C3 C4 -0.1(2) . . . 3_666 ?
N1 C14 C15 C16 -179.31(17) . . . . ?
N1 C14 C19 C18 -177.45(18) . . . . ?
N30 C43 C44 C45 -178.77(16) . . . . ?
N30 C43 C48 C47 179.70(17) . . . . ?
N39 O38 N37 C36 -0.4(2) . . . . ?
N39 C40 C41 C42 -177.1(2) . . . . ?
N37 O38 N39 O49 179.45(17) . . . . ?
N37 O38 N39 C40 0.2(2) . . . . ?
N37 C36 C40 N39 -0.4(2) . . . . ?
N37 C36 C40 C41 -178.91(19) . . . . ?
N37 C36 C35 C34 176.4(2) . . . . ?
C4 N1 C2 C5A -175.0(10) . . . . ?
C4 N1 C2 C5B -173.9(13) . . . . ?
C4 N1 C2 C3 0.5(2) . . . . ?
C4 N1 C14 C15 -135.11(19) . . . . ?
C4 N1 C14 C19 43.1(3) . . . . ?
C36 C40 C41 C42 1.1(3) . . . . ?
C34 C42 C41 C40 -0.3(3) . . . . ?
C2 C5A C6A C7A 178.4(18) . . . . ?
C2 C5A C13A C12A -175.2(14) . . . . ?
C2 C5B C6B C7B 180(2) . . . . ?
C2 C5B C13B C12B 175(2) . . . . ?
C2 N1 C4 C4 -0.6(3) . . . 3_666 ?
C2 N1 C4 C3 -179.8(3) . . . 3_666 ?
C2 N1 C14 C15 37.8(3) . . . . ?
C2 N1 C14 C19 -144.0(2) . . . . ?
C40 C36 C35 C34 -3.0(3) . . . . ?
C14 N1 C4 C4 173.7(2) . . . 3_666 ?
C14 N1 C4 C3 -5.4(4) . . . 3_666 ?
C14 N1 C2 C5A 11.2(10) . . . . ?
C14 N1 C2 C5B 12.3(14) . . . . ?
C14 N1 C2 C3 -173.30(19) . . . . ?
C14 C15 C16 C26 175.57(17) . . . . ?
C14 C15 C16 C17 -3.5(3) . . . . ?
C33 N30 C43 C44 -128.7(2) . . . . ?
C33 N30 C43 C48 51.1(3) . . . . ?
C33 N30 C31 C34 -174.37(18) . . . . ?
C33 N30 C31 C32 0.4(2) . . . . ?
C33 C32 C31 N30 0.0(2) 3_566 . . . ?
C33 C32 C31 C34 174.61(19) 3_566 . . . ?
C35 C36 C40 N39 179.13(18) . . . . ?
C35 C36 C40 C41 0.6(3) . . . . ?
C35 C34 C42 C41 -2.2(3) . . . . ?
C35 C34 C31 N30 25.3(3) . . . . ?
C35 C34 C31 C32 -148.6(2) . . . . ?
C43 N30 C33 C33 173.8(2) . . . 3_566 ?
C43 N30 C33 C32 -5.3(4) . . . 3_566 ?
C43 N30 C31 C34 11.7(3) . . . . ?
C43 N30 C31 C32 -173.60(19) . . . . ?
C43 C48 C47 C46 -0.7(3) . . . . ?
C43 C48 C47 C51 -178.95(19) . . . . ?
C15 C14 C19 C18 0.8(3) . . . . ?
C15 C16 C26 C28 -179.57(19) . . . . ?
C15 C16 C26 C29 -60.2(3) . . . . ?
C15 C16 C26 C27 59.5(2) . . . . ?
C15 C16 C17 C18 1.3(3) . . . . ?
C42 C34 C35 C36 3.7(3) . . . . ?
C42 C34 C31 N30 -156.02(18) . . . . ?
C42 C34 C31 C32 30.1(3) . . . . ?
C31 N30 C33 C33 -0.6(3) . . . 3_566 ?
C31 N30 C33 C32 -179.6(3) . . . 3_566 ?
C31 N30 C43 C44 44.4(3) . . . . ?
C31 N30 C43 C48 -135.9(2) . . . . ?
C31 C34 C35 C36 -177.67(18) . . . . ?
C31 C34 C42 C41 179.11(19) . . . . ?
C45 C46 C47 C48 1.0(3) . . . . ?
C45 C46 C47 C51 179.2(2) . . . . ?
C44 C43 C48 C47 -0.6(3) . . . . ?
C44 C45 C50 C53 165.55(18) . . . . ?
C44 C45 C50 C54 45.0(3) . . . . ?
C44 C45 C50 C52 -74.6(2) . . . . ?
C44 C45 C46 C47 -0.1(3) . . . . ?
C48 C43 C44 C45 1.5(3) . . . . ?
C48 C47 C51 C55A -48.8(6) . . . . ?
C48 C47 C51 C56A 70.0(7) . . . . ?
C48 C47 C51 C57A -163.2(4) . . . . ?
C48 C47 C51 C55B -61.6(15) . . . . ?
C48 C47 C51 C56B 60.3(13) . . . . ?
C48 C47 C51 C57B 164.3(8) . . . . ?
C19 C18 C17 C16 1.9(3) . . . . ?
C19 C18 C22 C25 54.6(3) . . . . ?
C19 C18 C22 C24 -64.5(3) . . . . ?
C19 C18 C22 C23 174.3(3) . . . . ?
C19 C14 C15 C16 2.5(3) . . . . ?
C50 C45 C44 C43 175.45(17) . . . . ?
C50 C45 C46 C47 -176.57(19) . . . . ?
C46 C45 C44 C43 -1.1(3) . . . . ?
C46 C45 C50 C53 -18.0(3) . . . . ?
C46 C45 C50 C54 -138.6(2) . . . . ?
C46 C45 C50 C52 101.8(2) . . . . ?
C46 C47 C51 C55A 133.0(5) . . . . ?
C46 C47 C51 C56A -108.2(7) . . . . ?
C46 C47 C51 C57A 18.6(4) . . . . ?
C46 C47 C51 C55B 120.2(14) . . . . ?
C46 C47 C51 C56B -117.9(12) . . . . ?
C46 C47 C51 C57B -13.9(9) . . . . ?
C26 C16 C17 C18 -177.7(2) . . . . ?
C17 C18 C19 C14 -2.9(3) . . . . ?
C17 C18 C22 C25 -126.3(3) . . . . ?
C17 C18 C22 C24 114.6(3) . . . . ?
C17 C18 C22 C23 -6.7(4) . . . . ?
C17 C16 C26 C28 -0.5(3) . . . . ?
C17 C16 C26 C29 118.8(2) . . . . ?
C17 C16 C26 C27 -121.5(2) . . . . ?
C22 C18 C19 C14 176.1(2) . . . . ?
C22 C18 C17 C16 -177.1(2) . . . . ?
